data_7228163
loop_
_publ_author_name
'H\"ubscher, J\"org'
'Seichter, Wilhelm'
'Weber, Edwin'

_publ_section_title
;
 Intermolecular contacts in the crystal structures of specifically varied
 halogen and protonic group substituted azines
;
_journal_name_full CrystEngComm
_journal_paper_doi 10.1039/C7CE00548B
_journal_year 2017
_chemical_formula_moiety 'C5 H2 Cl2 I N'
_chemical_formula_sum 'C5 H2 Cl2 I N'
_chemical_formula_weight 273.88
_chemical_name_systematic
;
 ?
;
_space_group_crystal_system orthorhombic
_space_group_IT_number 62
_space_group_name_Hall '-P 2ac 2n'
_space_group_name_H-M_alt 'P n m a'
_symmetry_space_group_name_Hall '-P 2ac 2n'
_symmetry_space_group_name_H-M 'P n m a'
_atom_sites_solution_hydrogens geom
_audit_creation_method SHELXL-2013
_audit_update_record
;
2017-03-16 deposited with the CCDC.
2017-05-02 downloaded from the CCDC.
;
_cell_angle_alpha 90
_cell_angle_beta 90
_cell_angle_gamma 90
_cell_formula_units_Z 4
_cell_length_a 13.4092(4)
_cell_length_b 6.7578(2)
_cell_length_c 7.9577(2)
_cell_measurement_reflns_used 8852
_cell_measurement_temperature 100(2)
_cell_measurement_theta_max 40.34
_cell_measurement_theta_min 2.56
_cell_volume 721.10(4)
_computing_cell_refinement 'SAINT-NT (Sheldrick, 2008)'
_computing_data_collection 'Kappa APEX 2 (Bruker-AXS)'
_computing_data_reduction SAINT
_computing_molecular_graphics 'ORTEP-3 (Farrugia)'
_computing_publication_material SHELXTL
_computing_structure_refinement 'SHELXL-97 (Sheldrick, 1997)'
_computing_structure_solution 'SHELXS-97 (Sheldrick, 1990)'
_diffrn_ambient_temperature 100(2)
_diffrn_measured_fraction_theta_full 0.999
_diffrn_measured_fraction_theta_max 0.995
_diffrn_measurement_device_type 'CCD area detector'
_diffrn_measurement_method 'phi and omega scans'
_diffrn_radiation_type MoK\a
_diffrn_radiation_wavelength 0.71073
_diffrn_reflns_av_R_equivalents 0.0211
_diffrn_reflns_av_unetI/netI 0.0133
_diffrn_reflns_Laue_measured_fraction_full 0.999
_diffrn_reflns_Laue_measured_fraction_max 0.995
_diffrn_reflns_limit_h_max 21
_diffrn_reflns_limit_h_min -20
_diffrn_reflns_limit_k_max 10
_diffrn_reflns_limit_k_min -10
_diffrn_reflns_limit_l_max 12
_diffrn_reflns_limit_l_min -11
_diffrn_reflns_number 13425
_diffrn_reflns_point_group_measured_fraction_full 0.999
_diffrn_reflns_point_group_measured_fraction_max 0.995
_diffrn_reflns_theta_full 25.242
_diffrn_reflns_theta_max 35.391
_diffrn_reflns_theta_min 2.977
_exptl_absorpt_coefficient_mu 5.084
_exptl_absorpt_correction_T_max 0.5160
_exptl_absorpt_correction_T_min 0.3302
_exptl_absorpt_correction_type multi-scan
_exptl_absorpt_process_details 'SADABS (Bruker, 2008)'
_exptl_crystal_colour colourless
_exptl_crystal_density_diffrn 2.523
_exptl_crystal_description irregular
_exptl_crystal_F_000 504
_exptl_crystal_size_max 0.280
_exptl_crystal_size_mid 0.280
_exptl_crystal_size_min 0.150
_refine_diff_density_max 0.763
_refine_diff_density_min -0.583
_refine_diff_density_rms 0.106
_refine_ls_extinction_method none
_refine_ls_goodness_of_fit_ref 1.095
_refine_ls_hydrogen_treatment constr
_refine_ls_matrix_type full
_refine_ls_number_parameters 55
_refine_ls_number_reflns 1734
_refine_ls_number_restraints 0
_refine_ls_restrained_S_all 1.095
_refine_ls_R_factor_all 0.0168
_refine_ls_R_factor_gt 0.0149
_refine_ls_shift/su_max 0.003
_refine_ls_shift/su_mean 0.000
_refine_ls_structure_factor_coef Fsqd
_refine_ls_weighting_details 'w=1/[\s^2^(Fo^2^)+(0.0155P)^2^+0.3969P] where P=(Fo^2^+2Fc^2^)/3'
_refine_ls_weighting_scheme calc
_refine_ls_wR_factor_gt 0.0352
_refine_ls_wR_factor_ref 0.0359
_reflns_Friedel_coverage 0.000
_reflns_number_gt 1630
_reflns_number_total 1734
_reflns_threshold_expression 'I > 2\s(I)'
_cod_data_source_file c7ce00548b2.cif
_cod_data_source_block Hoehne1fin
_cod_database_code 7228163
_shelx_space_group_comment
;
The symmetry employed for this shelxl refinement is uniquely defined
by the following loop, which should always be used as a source of
symmetry information in preference to the above space-group names.
They are only intended as comments.
;
_shelx_estimated_absorpt_t_min 0.330
_shelx_estimated_absorpt_t_max 0.516
_shelxl_version_number 2013-4

loop_
_space_group_symop_operation_xyz
'x, y, z'
'-x+1/2, -y, z+1/2'
'-x, y+1/2, -z'
'x+1/2, -y+1/2, -z+1/2'
'-x, -y, -z'
'x-1/2, y, -z-1/2'
'x, -y-1/2, z'
'-x-1/2, y-1/2, z-1/2'

loop_
_atom_site_label
_atom_site_type_symbol
_atom_site_fract_x
_atom_site_fract_y
_atom_site_fract_z
_atom_site_U_iso_or_equiv
_atom_site_adp_type
_atom_site_occupancy
_atom_site_site_symmetry_order
_atom_site_calc_flag
_atom_site_refinement_flags_posn
_atom_site_refinement_flags_adp
_atom_site_refinement_flags_occupancy
C1 C 0.16989(12) 0.7500 0.55576(18) 0.0112(2) Uani 1 2 d S T P
C2 C 0.17624(12) 0.7500 0.72994(19) 0.0127(3) Uani 1 2 d S T P
H2 H 0.2375 0.7500 0.7847 0.015 Uiso 1 2 calc R U P
C3 C 0.08690(11) 0.7500 0.81909(19) 0.0117(3) Uani 1 2 d S T P
C4 C -0.00319(12) 0.7500 0.73225(19) 0.0120(3) Uani 1 2 d S T P
H4 H -0.0640 0.7500 0.7884 0.014 Uiso 1 2 calc R U P
C5 C 0.00183(12) 0.7500 0.55775(18) 0.0108(2) Uani 1 2 d S T P
Cl1 Cl 0.27862(3) 0.7500 0.43898(5) 0.01617(7) Uani 1 2 d S T P
Cl2 Cl -0.10835(3) 0.7500 0.44398(5) 0.01373(7) Uani 1 2 d S T P
I1 I 0.08697(2) 0.7500 1.08062(2) 0.01254(3) Uani 1 2 d S T P
N1 N 0.08537(10) 0.7500 0.46839(18) 0.0115(2) Uani 1 2 d S T P

loop_
_atom_site_aniso_label
_atom_site_aniso_U_11
_atom_site_aniso_U_22
_atom_site_aniso_U_33
_atom_site_aniso_U_23
_atom_site_aniso_U_13
_atom_site_aniso_U_12
C1 0.0114(6) 0.0142(6) 0.0081(6) 0.000 0.0008(5) 0.000
C2 0.0135(7) 0.0163(6) 0.0083(6) 0.000 -0.0018(5) 0.000
C3 0.0147(7) 0.0151(6) 0.0051(6) 0.000 -0.0010(4) 0.000
C4 0.0132(7) 0.0156(6) 0.0072(6) 0.000 0.0009(5) 0.000
C5 0.0116(6) 0.0118(6) 0.0089(6) 0.000 -0.0016(4) 0.000
Cl1 0.01214(16) 0.02616(19) 0.01021(15) 0.000 0.00275(11) 0.000
Cl2 0.01227(16) 0.01773(16) 0.01119(15) 0.000 -0.00362(12) 0.000
I1 0.01554(5) 0.01626(5) 0.00581(5) 0.000 -0.00003(3) 0.000
N1 0.0123(6) 0.0135(5) 0.0088(5) 0.000 0.0000(4) 0.000

loop_
_atom_type_symbol
_atom_type_description
_atom_type_scat_dispersion_real
_atom_type_scat_dispersion_imag
_atom_type_scat_source
C C 0.0033 0.0016 'International Tables Vol C Tables 4.2.6.8 and 6.1.1.4'
H H 0.0000 0.0000 'International Tables Vol C Tables 4.2.6.8 and 6.1.1.4'
N N 0.0061 0.0033 'International Tables Vol C Tables 4.2.6.8 and 6.1.1.4'
Cl Cl 0.1484 0.1585 'International Tables Vol C Tables 4.2.6.8 and 6.1.1.4'
I I -0.4742 1.8119 'International Tables Vol C Tables 4.2.6.8 and 6.1.1.4'

loop_
_geom_angle_atom_site_label_1
_geom_angle_atom_site_label_2
_geom_angle_atom_site_label_3
_geom_angle
N1 C1 C2 125.05(15)
N1 C1 Cl1 115.96(11)
C2 C1 Cl1 118.99(12)
C1 C2 C3 117.11(14)
C1 C2 H2 121.4
C3 C2 H2 121.4
C4 C3 C2 119.59(14)
C4 C3 I1 119.80(11)
C2 C3 I1 120.60(11)
C5 C4 C3 117.00(14)
C5 C4 H4 121.5
C3 C4 H4 121.5
N1 C5 C4 125.18(15)
N1 C5 Cl2 116.09(11)
C4 C5 Cl2 118.72(12)
C5 N1 C1 116.06(14)

loop_
_geom_bond_atom_site_label_1
_geom_bond_atom_site_label_2
_geom_bond_distance
C1 N1 1.330(2)
C1 C2 1.389(2)
C1 Cl1 1.7289(16)
C2 C3 1.392(2)
C2 H2 0.9300
C3 C4 1.392(2)
C3 I1 2.0811(15)
C4 C5 1.390(2)
C4 H4 0.9300
C5 N1 1.327(2)
C5 Cl2 1.7328(16)

loop_
_geom_torsion_atom_site_label_1
_geom_torsion_atom_site_label_2
_geom_torsion_atom_site_label_3
_geom_torsion_atom_site_label_4
_geom_torsion
N1 C1 C2 C3 0.000(0)
Cl1 C1 C2 C3 180.000(0)
C1 C2 C3 C4 0.000(0)
C1 C2 C3 I1 180.000(0)
C2 C3 C4 C5 0.000(0)
I1 C3 C4 C5 180.000(0)
C3 C4 C5 N1 0.000(0)
C3 C4 C5 Cl2 180.000(0)
C4 C5 N1 C1 0.000(0)
Cl2 C5 N1 C1 180.000(0)
C2 C1 N1 C5 0.000(0)
Cl1 C1 N1 C5 180.000(0)
